data_7239221
loop_
_publ_author_name
'Xia, Guomin'
'Wu, Zhiwei'
'Yuan, Yanli'
'Wang, Hongming'

_publ_section_title
;
 The regioselectivity and synthetic mechanism of 1,2-benzimidazole
 squaraines: combined experimental and theoretical studies
;
_journal_issue 39
_journal_name_full 'RSC Advances'
_journal_page_first 18055
_journal_paper_doi 10.1039/c3ra43608j
_journal_volume 3
_journal_year 2013
_chemical_formula_moiety 'C48 H38 N4 O2'
_chemical_formula_sum 'C48 H38 N4 O2'
_chemical_formula_weight 702.82
_space_group_IT_number 15
_space_group_name_Hall '-C 2yc'
_space_group_name_H-M_alt 'C 1 2/c 1'
_symmetry_cell_setting monoclinic
_symmetry_space_group_name_Hall '-C 2yc'
_symmetry_space_group_name_H-M 'C 1 2/c 1'
_atom_sites_solution_hydrogens geom
_atom_sites_solution_primary direct
_atom_sites_solution_secondary difmap
_audit_creation_method SHELXL-97
_cell_angle_alpha 90.00
_cell_angle_beta 94.994(3)
_cell_angle_gamma 90.00
_cell_formula_units_Z 8
_cell_length_a 25.957(6)
_cell_length_b 11.995(3)
_cell_length_c 23.968(5)
_cell_measurement_reflns_used 3457
_cell_measurement_temperature 296(2)
_cell_measurement_theta_max 28.38
_cell_measurement_theta_min 2.42
_cell_volume 7434(3)
_computing_cell_refinement 'SAINT, v6.0 (Bruker AXS, 2004)'
_computing_data_collection 'SMART, v6.0 (Bruker AXS, 2004)'
_computing_data_reduction 'SAINT, v6.0 (Bruker AXS, 2004)'
_computing_molecular_graphics 'ORTEP3 for Windows (Farrugia, 1997)'
_computing_publication_material 'SHELXL-97 (Sheldrick, 2008)'
_computing_structure_refinement 'SHELXL-97 (Sheldrick, 2008)'
_computing_structure_solution 'SHELXS-97 (Sheldrick, 2008)'
_diffrn_ambient_temperature 296(2)
_diffrn_measured_fraction_theta_full 0.837
_diffrn_measured_fraction_theta_max 0.837
_diffrn_measurement_device_type 'Bruker Apex-II CCD diffractometer'
_diffrn_measurement_method 'Thin slice \f & \w scans'
_diffrn_radiation_monochromator graphite
_diffrn_radiation_source 'fine-focus sealed tube'
_diffrn_radiation_type MoK\a
_diffrn_radiation_wavelength 0.71073
_diffrn_reflns_av_R_equivalents 0.0788
_diffrn_reflns_av_sigmaI/netI 0.1300
_diffrn_reflns_limit_h_max 33
_diffrn_reflns_limit_h_min -14
_diffrn_reflns_limit_k_max 13
_diffrn_reflns_limit_k_min -15
_diffrn_reflns_limit_l_max 27
_diffrn_reflns_limit_l_min -31
_diffrn_reflns_number 12146
_diffrn_reflns_theta_full 28.35
_diffrn_reflns_theta_max 28.35
_diffrn_reflns_theta_min 2.22
_exptl_absorpt_coefficient_mu 0.077
_exptl_absorpt_correction_T_max 0.979
_exptl_absorpt_correction_T_min 0.973
_exptl_absorpt_correction_type multi-scan
_exptl_absorpt_process_details 'SADABS, v2.10 (Sheldrick, G.M., 2003)'
_exptl_crystal_colour yellow
_exptl_crystal_density_diffrn 1.256
_exptl_crystal_density_meas 0
_exptl_crystal_density_method 'not measured'
_exptl_crystal_description block
_exptl_crystal_F_000 2960
_exptl_crystal_size_max 0.36
_exptl_crystal_size_mid 0.30
_exptl_crystal_size_min 0.28
_refine_diff_density_max 0.219
_refine_diff_density_min -0.236
_refine_diff_density_rms 0.046
_refine_ls_extinction_method none
_refine_ls_goodness_of_fit_ref 1.080
_refine_ls_hydrogen_treatment constr
_refine_ls_matrix_type full
_refine_ls_number_parameters 487
_refine_ls_number_reflns 7754
_refine_ls_number_restraints 0
_refine_ls_restrained_S_all 1.080
_refine_ls_R_factor_all 0.2049
_refine_ls_R_factor_gt 0.1005
_refine_ls_shift/su_max 0.000
_refine_ls_shift/su_mean 0.000
_refine_ls_structure_factor_coef Fsqd
_refine_ls_weighting_details 'calc w=1/[\s^2^(Fo^2^)+(0.0485P)^2^+7.0856P] where P=(Fo^2^+2Fc^2^)/3'
_refine_ls_weighting_scheme calc
_refine_ls_wR_factor_gt 0.1617
_refine_ls_wR_factor_ref 0.2009
_reflns_number_gt 3587
_reflns_number_total 7754
_reflns_threshold_expression >2sigma(I)
_cod_data_source_file c3ra43608j.txt
_cod_data_source_block t
_cod_original_sg_symbol_H-M 'C 2/c'
_cod_database_code 7239221

loop_
_symmetry_equiv_pos_as_xyz
'x, y, z'
'-x, y, -z+1/2'
'x+1/2, y+1/2, z'
'-x+1/2, y+1/2, -z+1/2'
'-x, -y, -z'
'x, -y, z-1/2'
'-x+1/2, -y+1/2, -z'
'x+1/2, -y+1/2, z-1/2'

loop_
_atom_site_label
_atom_site_type_symbol
_atom_site_fract_x
_atom_site_fract_y
_atom_site_fract_z
_atom_site_U_iso_or_equiv
_atom_site_adp_type
_atom_site_occupancy
_atom_site_symmetry_multiplicity
_atom_site_calc_flag
_atom_site_refinement_flags
O1 O 0.18918(12) 0.2628(2) 0.25898(11) 0.0513(8) Uani 1 1 d .
N1 N 0.15393(13) 0.6250(2) 0.17294(13) 0.0352(8) Uani 1 1 d .
C1 C 0.1042(2) 0.8164(4) 0.2152(2) 0.0604(14) Uani 1 1 d .
H39A H 0.0852 0.7527 0.2050 0.072 Uiso 1 1 calc R
C2 C 0.0793(2) 0.9090(5) 0.2341(2) 0.0837(19) Uani 1 1 d .
H45A H 0.0436 0.9079 0.2356 0.100 Uiso 1 1 calc R
C3 C 0.1067(3) 1.0018(4) 0.2507(2) 0.0798(18) Uani 1 1 d .
H47A H 0.0897 1.0630 0.2645 0.096 Uiso 1 1 calc R
C4 C 0.1587(2) 1.0054(4) 0.2473(2) 0.0716(16) Uani 1 1 d .
H42A H 0.1775 1.0690 0.2582 0.086 Uiso 1 1 calc R
C5 C 0.1830(2) 0.9133(3) 0.22745(18) 0.0544(13) Uani 1 1 d .
H36A H 0.2185 0.9156 0.2249 0.065 Uiso 1 1 calc R
C6 C 0.15603(17) 0.8176(3) 0.21127(16) 0.0373(10) Uani 1 1 d .
C7 C 0.18561(16) 0.7219(3) 0.18904(17) 0.0393(11) Uani 1 1 d .
H21A H 0.2023 0.7474 0.1567 0.047 Uiso 1 1 calc R
H21B H 0.2125 0.6996 0.2175 0.047 Uiso 1 1 calc R
C8 C 0.13235(16) 0.6033(3) 0.11920(16) 0.0345(10) Uani 1 1 d .
C9 C 0.13302(17) 0.6641(3) 0.07063(17) 0.0443(11) Uani 1 1 d .
H27A H 0.1491 0.7333 0.0700 0.053 Uiso 1 1 calc R
C10 C 0.10857(19) 0.6172(4) 0.02284(18) 0.0539(13) Uani 1 1 d .
H33A H 0.1084 0.6553 -0.0110 0.065 Uiso 1 1 calc R
C11 C 0.08441(18) 0.5148(4) 0.02432(18) 0.0521(13) Uani 1 1 d .
H32A H 0.0677 0.4860 -0.0085 0.063 Uiso 1 1 calc R
C12 C 0.08436(17) 0.4538(3) 0.07333(17) 0.0450(11) Uani 1 1 d .
H37A H 0.0686 0.3843 0.0740 0.054 Uiso 1 1 calc R
C13 C 0.10861(16) 0.5003(3) 0.12100(16) 0.0341(10) Uani 1 1 d .
C14 C 0.14445(15) 0.5390(3) 0.20809(16) 0.0317(10) Uani 1 1 d .
C15 C 0.09333(17) 0.3622(3) 0.19885(18) 0.0461(12) Uani 1 1 d .
H25A H 0.0946 0.3685 0.2393 0.055 Uiso 1 1 calc R
H25B H 0.1145 0.2989 0.1902 0.055 Uiso 1 1 calc R
C16 C 0.03831(19) 0.3400(4) 0.17623(17) 0.0475(12) Uani 1 1 d .
C17 C 0.0242(2) 0.2320(4) 0.1621(2) 0.0712(16) Uani 1 1 d .
H43A H 0.0488 0.1754 0.1655 0.085 Uiso 1 1 calc R
C18 C -0.0261(3) 0.2076(7) 0.1428(3) 0.107(2) Uani 1 1 d .
H51A H -0.0356 0.1345 0.1340 0.129 Uiso 1 1 calc R
C19 C -0.0618(3) 0.2898(9) 0.1366(3) 0.105(3) Uani 1 1 d .
H54A H -0.0956 0.2730 0.1230 0.127 Uiso 1 1 calc R
C20 C -0.0488(2) 0.3963(7) 0.1500(2) 0.088(2) Uani 1 1 d .
H50A H -0.0735 0.4526 0.1455 0.105 Uiso 1 1 calc R
C21 C 0.0016(2) 0.4213(5) 0.1705(2) 0.0653(15) Uani 1 1 d .
H46A H 0.0103 0.4943 0.1803 0.078 Uiso 1 1 calc R
C22 C 0.16069(16) 0.5380(3) 0.26487(16) 0.0366(10) Uani 1 1 d .
H8A H 0.1629 0.6079 0.2817 0.044 Uiso 1 1 calc R
C23 C 0.17409(14) 0.4502(3) 0.30052(15) 0.0310(9) Uani 1 1 d .
C24 C 0.18639(15) 0.3313(3) 0.29662(16) 0.0342(10) Uani 1 1 d .
C25 C 0.19845(15) 0.3287(3) 0.35863(16) 0.0343(10) Uani 1 1 d .
C26 C 0.18777(14) 0.4496(3) 0.35992(15) 0.0282(9) Uani 1 1 d .
C27 C 0.18575(15) 0.5422(3) 0.39462(15) 0.0346(10) Uani 1 1 d .
H11A H 0.1729 0.6046 0.3749 0.041 Uiso 1 1 calc R
C28 C 0.19790(15) 0.5661(3) 0.45113(16) 0.0313(9) Uani 1 1 d .
C29 C 0.22260(15) 0.5637(3) 0.54357(15) 0.0336(10) Uani 1 1 d .
C30 C 0.24044(16) 0.5360(4) 0.59797(16) 0.0448(11) Uani 1 1 d .
H24A H 0.2556 0.4672 0.6067 0.054 Uiso 1 1 calc R
C31 C 0.23455(18) 0.6153(4) 0.63859(18) 0.0539(13) Uani 1 1 d .
H38A H 0.2456 0.5988 0.6756 0.065 Uiso 1 1 calc R
C32 C 0.21282(18) 0.7183(4) 0.62605(19) 0.0532(13) Uani 1 1 d .
H30A H 0.2101 0.7700 0.6546 0.064 Uiso 1 1 calc R
C33 C 0.19507(16) 0.7458(4) 0.57189(18) 0.0451(11) Uani 1 1 d .
H23A H 0.1801 0.8148 0.5632 0.054 Uiso 1 1 calc R
C34 C 0.20052(16) 0.6663(3) 0.53117(16) 0.0362(10) Uani 1 1 d .
C35 C 0.16445(16) 0.7635(3) 0.44263(16) 0.0386(10) Uani 1 1 d .
H18A H 0.1809 0.7688 0.4079 0.046 Uiso 1 1 calc R
H18B H 0.1732 0.8304 0.4642 0.046 Uiso 1 1 calc R
C36 C 0.10688(17) 0.7603(3) 0.42908(19) 0.0394(11) Uani 1 1 d .
C37 C 0.0861(2) 0.7616(5) 0.3756(2) 0.090(2) Uani 1 1 d .
H52A H 0.1077 0.7642 0.3465 0.108 Uiso 1 1 calc R
C38 C 0.0332(3) 0.7591(7) 0.3636(3) 0.125(3) Uani 1 1 d .
H53A H 0.0194 0.7589 0.3265 0.150 Uiso 1 1 calc R
C39 C 0.0012(2) 0.7569(6) 0.4052(3) 0.098(2) Uani 1 1 d .
H49A H -0.0344 0.7555 0.3968 0.118 Uiso 1 1 calc R
C40 C 0.0215(2) 0.7568(5) 0.4587(3) 0.0814(18) Uani 1 1 d .
H48A H -0.0001 0.7554 0.4877 0.098 Uiso 1 1 calc R
C41 C 0.0741(2) 0.7587(4) 0.4704(2) 0.0598(14) Uani 1 1 d .
H34A H 0.0877 0.7589 0.5076 0.072 Uiso 1 1 calc R
C42 C 0.25107(16) 0.4015(3) 0.48874(17) 0.0389(11) Uani 1 1 d .
H15A H 0.2351 0.3572 0.4581 0.047 Uiso 1 1 calc R
H15B H 0.2504 0.3582 0.5229 0.047 Uiso 1 1 calc R
C43 C 0.30610(17) 0.4257(3) 0.47833(17) 0.0366(10) Uani 1 1 d .
C44 C 0.31889(18) 0.4561(3) 0.42526(18) 0.0426(11) Uani 1 1 d .
H26A H 0.2930 0.4608 0.3960 0.051 Uiso 1 1 calc R
C45 C 0.3691(2) 0.4792(3) 0.4153(2) 0.0553(13) Uani 1 1 d .
H35A H 0.3771 0.4991 0.3796 0.066 Uiso 1 1 calc R
C46 C 0.4073(2) 0.4730(4) 0.4583(3) 0.0679(15) Uani 1 1 d .
H44A H 0.4414 0.4897 0.4521 0.081 Uiso 1 1 calc R
C47 C 0.3950(2) 0.4420(5) 0.5103(2) 0.0737(16) Uani 1 1 d .
H41A H 0.4211 0.4364 0.5393 0.088 Uiso 1 1 calc R
C48 C 0.3448(2) 0.4188(4) 0.5208(2) 0.0568(13) Uani 1 1 d .
H40A H 0.3372 0.3984 0.5566 0.068 Uiso 1 1 calc R
O2 O 0.21187(12) 0.2543(2) 0.39173(11) 0.0529(9) Uani 1 1 d .
N2 N 0.11554(13) 0.4631(2) 0.17652(13) 0.0358(8) Uani 1 1 d .
N3 N 0.18574(12) 0.6669(2) 0.47411(13) 0.0335(8) Uani 1 1 d .
N4 N 0.22131(13) 0.5039(2) 0.49390(13) 0.0339(8) Uani 1 1 d .

loop_
_atom_site_aniso_label
_atom_site_aniso_U_11
_atom_site_aniso_U_22
_atom_site_aniso_U_33
_atom_site_aniso_U_23
_atom_site_aniso_U_13
_atom_site_aniso_U_12
O1 0.070(2) 0.0399(16) 0.0413(17) -0.0108(14) -0.0128(16) 0.0089(15)
N1 0.044(2) 0.0264(17) 0.034(2) 0.0046(14) -0.0042(17) 0.0005(15)
C1 0.054(4) 0.048(3) 0.080(4) -0.004(3) 0.009(3) -0.003(3)
C2 0.067(4) 0.073(4) 0.114(5) -0.006(4) 0.027(4) 0.021(3)
C3 0.102(5) 0.051(3) 0.087(4) -0.013(3) 0.010(4) 0.030(4)
C4 0.083(5) 0.046(3) 0.082(4) -0.015(3) -0.014(4) 0.003(3)
C5 0.058(3) 0.042(3) 0.060(3) -0.008(2) -0.009(3) -0.003(2)
C6 0.044(3) 0.033(2) 0.033(2) 0.0018(18) -0.006(2) 0.001(2)
C7 0.042(3) 0.033(2) 0.041(2) 0.0023(19) -0.003(2) -0.005(2)
C8 0.035(3) 0.033(2) 0.033(2) 0.0025(18) -0.007(2) 0.0056(18)
C9 0.057(3) 0.035(2) 0.040(3) 0.010(2) 0.000(2) 0.002(2)
C10 0.069(4) 0.054(3) 0.037(3) 0.008(2) 0.000(3) 0.008(3)
C11 0.068(4) 0.051(3) 0.035(3) 0.000(2) -0.010(3) 0.003(2)
C12 0.055(3) 0.038(2) 0.041(3) 0.000(2) -0.003(2) -0.004(2)
C13 0.038(3) 0.030(2) 0.033(2) -0.0006(17) -0.004(2) 0.0056(18)
C14 0.035(3) 0.0209(18) 0.038(2) 0.0016(17) -0.002(2) 0.0060(17)
C15 0.045(3) 0.039(2) 0.051(3) 0.012(2) -0.012(2) -0.013(2)
C16 0.045(3) 0.056(3) 0.039(3) 0.009(2) -0.007(2) -0.010(3)
C17 0.060(4) 0.070(4) 0.080(4) 0.003(3) -0.014(3) -0.018(3)
C18 0.076(6) 0.123(7) 0.118(6) -0.015(5) -0.019(5) -0.049(5)
C19 0.054(5) 0.184(9) 0.076(5) -0.010(5) -0.009(4) -0.041(6)
C20 0.037(4) 0.150(7) 0.076(4) 0.007(4) 0.005(4) 0.011(4)
C21 0.053(4) 0.082(4) 0.060(3) 0.001(3) 0.003(3) 0.004(3)
C22 0.049(3) 0.0217(19) 0.037(2) -0.0019(17) -0.007(2) 0.0010(19)
C23 0.028(2) 0.032(2) 0.032(2) -0.0027(17) -0.0061(19) -0.0028(17)
C24 0.032(3) 0.030(2) 0.038(2) -0.0044(18) -0.009(2) -0.0039(18)
C25 0.031(3) 0.032(2) 0.038(2) -0.0008(19) -0.007(2) -0.0025(18)
C26 0.025(2) 0.0274(19) 0.030(2) 0.0020(16) -0.0063(19) 0.0000(16)
C27 0.042(3) 0.027(2) 0.033(2) 0.0012(17) -0.006(2) 0.0066(18)
C28 0.029(2) 0.0243(19) 0.040(2) 0.0025(17) -0.003(2) 0.0036(17)
C29 0.033(3) 0.037(2) 0.031(2) -0.0014(18) 0.001(2) -0.0058(19)
C30 0.045(3) 0.050(3) 0.038(3) 0.000(2) 0.001(2) -0.004(2)
C31 0.053(3) 0.075(4) 0.033(3) -0.004(2) 0.002(2) -0.010(3)
C32 0.056(3) 0.059(3) 0.044(3) -0.022(2) 0.007(3) -0.012(3)
C33 0.044(3) 0.043(2) 0.048(3) -0.012(2) 0.006(2) -0.002(2)
C34 0.034(3) 0.041(2) 0.033(2) -0.0064(19) -0.002(2) -0.006(2)
C35 0.047(3) 0.025(2) 0.043(2) -0.0002(18) 0.001(2) 0.0019(19)
C36 0.035(3) 0.030(2) 0.051(3) 0.0034(19) -0.005(2) 0.0084(19)
C37 0.053(4) 0.149(6) 0.065(4) -0.006(4) -0.010(3) 0.031(4)
C38 0.071(6) 0.220(9) 0.080(5) -0.018(5) -0.020(5) 0.033(6)
C39 0.036(4) 0.139(6) 0.115(6) -0.004(5) -0.014(5) 0.007(4)
C40 0.046(4) 0.087(4) 0.113(6) 0.015(4) 0.019(4) 0.006(3)
C41 0.045(4) 0.069(3) 0.065(3) 0.015(3) 0.002(3) 0.006(3)
C42 0.046(3) 0.029(2) 0.040(2) 0.0026(18) -0.006(2) 0.0057(19)
C43 0.041(3) 0.026(2) 0.041(3) -0.0071(18) -0.007(2) 0.0078(19)
C44 0.045(3) 0.037(2) 0.045(3) -0.002(2) -0.002(2) 0.008(2)
C45 0.060(4) 0.040(3) 0.067(3) -0.006(2) 0.015(3) 0.006(2)
C46 0.040(4) 0.069(4) 0.093(4) -0.009(3) -0.001(4) 0.001(3)
C47 0.054(4) 0.090(4) 0.072(4) 0.002(3) -0.018(3) 0.010(3)
C48 0.047(4) 0.066(3) 0.055(3) 0.005(2) -0.008(3) 0.011(3)
O2 0.084(3) 0.0302(15) 0.0415(17) 0.0061(14) -0.0127(17) 0.0048(16)
N2 0.041(2) 0.0310(17) 0.0340(19) 0.0050(15) -0.0043(17) -0.0008(16)
N3 0.035(2) 0.0268(17) 0.038(2) -0.0026(15) -0.0027(17) 0.0004(15)
N4 0.036(2) 0.0287(17) 0.0358(19) -0.0019(15) -0.0008(17) 0.0020(15)

loop_
_atom_type_symbol
_atom_type_description
_atom_type_scat_dispersion_real
_atom_type_scat_dispersion_imag
_atom_type_scat_source
C C 0.0033 0.0016 'International Tables Vol C Tables 4.2.6.8 and 6.1.1.4'
H H 0.0000 0.0000 'International Tables Vol C Tables 4.2.6.8 and 6.1.1.4'
N N 0.0061 0.0033 'International Tables Vol C Tables 4.2.6.8 and 6.1.1.4'
O O 0.0106 0.0060 'International Tables Vol C Tables 4.2.6.8 and 6.1.1.4'

loop_
_geom_angle_atom_site_label_1
_geom_angle_atom_site_label_2
_geom_angle_atom_site_label_3
_geom_angle
C14 N1 C8 110.6(3)
C14 N1 C7 124.5(3)
C8 N1 C7 124.8(3)
C6 C1 C2 120.6(5)
C6 C1 H39A 119.7
C2 C1 H39A 119.7
C3 C2 C1 120.5(5)
C3 C2 H45A 119.8
C1 C2 H45A 119.8
C4 C3 C2 120.2(5)
C4 C3 H47A 119.9
C2 C3 H47A 119.9
C3 C4 C5 118.8(5)
C3 C4 H42A 120.6
C5 C4 H42A 120.6
C4 C5 C6 121.8(5)
C4 C5 H36A 119.1
C6 C5 H36A 119.1
C1 C6 C5 118.0(4)
C1 C6 C7 123.8(4)
C5 C6 C7 118.1(4)
N1 C7 C6 114.1(3)
N1 C7 H21A 108.7
C6 C7 H21A 108.7
N1 C7 H21B 108.7
C6 C7 H21B 108.7
H21A C7 H21B 107.6
C9 C8 N1 130.9(4)
C9 C8 C13 122.6(4)
N1 C8 C13 106.5(3)
C8 C9 C10 116.6(4)
C8 C9 H27A 121.7
C10 C9 H27A 121.7
C9 C10 C11 121.2(4)
C9 C10 H33A 119.4
C11 C10 H33A 119.4
C10 C11 C12 121.7(4)
C10 C11 H32A 119.1
C12 C11 H32A 119.1
C13 C12 C11 117.2(4)
C13 C12 H37A 121.4
C11 C12 H37A 121.4
C12 C13 C8 120.6(4)
C12 C13 N2 132.3(4)
C8 C13 N2 107.1(3)
N2 C14 N1 106.3(3)
N2 C14 C22 129.9(3)
N1 C14 C22 123.7(3)
N2 C15 C16 114.0(3)
N2 C15 H25A 108.8
C16 C15 H25A 108.8
N2 C15 H25B 108.8
C16 C15 H25B 108.8
H25A C15 H25B 107.7
C21 C16 C17 118.6(5)
C21 C16 C15 122.9(4)
C17 C16 C15 118.5(5)
C18 C17 C16 120.3(6)
C18 C17 H43A 119.8
C16 C17 H43A 119.8
C19 C18 C17 120.2(7)
C19 C18 H51A 119.9
C17 C18 H51A 119.9
C18 C19 C20 120.5(7)
C18 C19 H54A 119.7
C20 C19 H54A 119.7
C19 C20 C21 119.7(7)
C19 C20 H50A 120.2
C21 C20 H50A 120.2
C16 C21 C20 120.7(6)
C16 C21 H46A 119.7
C20 C21 H46A 119.7
C23 C22 C14 130.6(4)
C23 C22 H8A 114.7
C14 C22 H8A 114.7
C22 C23 C26 130.0(3)
C22 C23 C24 138.3(3)
C26 C23 C24 91.3(3)
O1 C24 C23 136.5(4)
O1 C24 C25 134.2(4)
C23 C24 C25 89.1(3)
O2 C25 C26 138.2(4)
O2 C25 C24 133.1(4)
C26 C25 C24 88.7(3)
C27 C26 C23 124.7(3)
C27 C26 C25 144.4(3)
C23 C26 C25 90.8(3)
C26 C27 C28 136.7(4)
C26 C27 H11A 111.6
C28 C27 H11A 111.6
N4 C28 N3 106.4(3)
N4 C28 C27 131.6(3)
N3 C28 C27 121.9(3)
C34 C29 C30 121.1(4)
C34 C29 N4 107.4(3)
C30 C29 N4 131.6(4)
C31 C30 C29 116.7(4)
C31 C30 H24A 121.6
C29 C30 H24A 121.6
C30 C31 C32 122.1(4)
C30 C31 H38A 118.9
C32 C31 H38A 118.9
C33 C32 C31 121.0(4)
C33 C32 H30A 119.5
C31 C32 H30A 119.5
C32 C33 C34 117.0(4)
C32 C33 H23A 121.5
C34 C33 H23A 121.5
C29 C34 C33 122.0(4)
C29 C34 N3 106.9(3)
C33 C34 N3 131.1(4)
N3 C35 C36 114.5(3)
N3 C35 H18A 108.6
C36 C35 H18A 108.6
N3 C35 H18B 108.6
C36 C35 H18B 108.6
H18A C35 H18B 107.6
C37 C36 C41 118.0(5)
C37 C36 C35 120.9(4)
C41 C36 C35 121.1(4)
C36 C37 C38 120.4(6)
C36 C37 H52A 119.8
C38 C37 H52A 119.8
C39 C38 C37 120.8(6)
C39 C38 H53A 119.6
C37 C38 H53A 119.6
C40 C39 C38 119.2(6)
C40 C39 H49A 120.4
C38 C39 H49A 120.4
C39 C40 C41 119.8(6)
C39 C40 H48A 120.1
C41 C40 H48A 120.1
C36 C41 C40 121.8(5)
C36 C41 H34A 119.1
C40 C41 H34A 119.1
N4 C42 C43 111.7(3)
N4 C42 H15A 109.3
C43 C42 H15A 109.3
N4 C42 H15B 109.3
C43 C42 H15B 109.3
H15A C42 H15B 107.9
C48 C43 C44 118.5(4)
C48 C43 C42 120.9(4)
C44 C43 C42 120.6(4)
C45 C44 C43 121.1(4)
C45 C44 H26A 119.4
C43 C44 H26A 119.4
C46 C45 C44 119.7(5)
C46 C45 H35A 120.1
C44 C45 H35A 120.1
C47 C46 C45 119.3(5)
C47 C46 H44A 120.3
C45 C46 H44A 120.3
C46 C47 C48 121.4(5)
C46 C47 H41A 119.3
C48 C47 H41A 119.3
C43 C48 C47 119.9(5)
C43 C48 H40A 120.0
C47 C48 H40A 120.0
C14 N2 C13 109.4(3)
C14 N2 C15 124.4(3)
C13 N2 C15 126.1(3)
C28 N3 C34 109.7(3)
C28 N3 C35 125.3(3)
C34 N3 C35 124.8(3)
C28 N4 C29 109.6(3)
C28 N4 C42 126.8(3)
C29 N4 C42 122.3(3)

loop_
_geom_bond_atom_site_label_1
_geom_bond_atom_site_label_2
_geom_bond_distance
O1 C24 1.227(4)
N1 C14 1.367(4)
N1 C8 1.384(5)
N1 C7 1.457(4)
C1 C6 1.357(6)
C1 C2 1.381(6)
C1 H39A 0.9300
C2 C3 1.361(7)
C2 H45A 0.9300
C3 C4 1.360(7)
C3 H47A 0.9300
C4 C5 1.377(6)
C4 H42A 0.9300
C5 C6 1.383(5)
C5 H36A 0.9300
C6 C7 1.504(5)
C7 H21A 0.9700
C7 H21B 0.9700
C8 C9 1.375(5)
C8 C13 1.383(5)
C9 C10 1.380(6)
C9 H27A 0.9300
C10 C11 1.381(6)
C10 H33A 0.9300
C11 C12 1.384(5)
C11 H32A 0.9300
C12 C13 1.374(5)
C12 H37A 0.9300
C13 N2 1.400(5)
C14 N2 1.366(4)
C14 C22 1.389(5)
C15 N2 1.461(5)
C15 C16 1.507(6)
C15 H25A 0.9700
C15 H25B 0.9700
C16 C21 1.363(6)
C16 C17 1.380(6)
C17 C18 1.379(8)
C17 H43A 0.9300
C18 C19 1.352(9)
C18 H51A 0.9300
C19 C20 1.353(9)
C19 H54A 0.9300
C20 C21 1.390(7)
C20 H50A 0.9300
C21 H46A 0.9300
C22 C23 1.382(5)
C22 H8A 0.9300
C23 C26 1.437(5)
C23 C24 1.466(5)
C24 C25 1.492(5)
C25 O2 1.224(4)
C25 C26 1.477(5)
C26 C27 1.391(5)
C27 C28 1.393(5)
C27 H11A 0.9300
C28 N4 1.367(4)
C28 N3 1.376(4)
C29 C34 1.379(5)
C29 C30 1.386(5)
C29 N4 1.388(4)
C30 C31 1.379(6)
C30 H24A 0.9300
C31 C32 1.381(6)
C31 H38A 0.9300
C32 C33 1.379(6)
C32 H30A 0.9300
C33 C34 1.380(5)
C33 H23A 0.9300
C34 N3 1.388(5)
C35 N3 1.465(4)
C35 C36 1.502(5)
C35 H18A 0.9700
C35 H18B 0.9700
C36 C37 1.348(6)
C36 C41 1.362(6)
C37 C38 1.378(8)
C37 H52A 0.9300
C38 C39 1.352(8)
C38 H53A 0.9300
C39 C40 1.345(8)
C39 H49A 0.9300
C40 C41 1.369(7)
C40 H48A 0.9300
C41 H34A 0.9300
C42 N4 1.461(4)
C42 C43 1.500(6)
C42 H15A 0.9700
C42 H15B 0.9700
C43 C48 1.368(6)
C43 C44 1.391(5)
C44 C45 1.373(6)
C44 H26A 0.9300
C45 C46 1.368(7)
C45 H35A 0.9300
C46 C47 1.366(7)
C46 H44A 0.9300
C47 C48 1.377(7)
C47 H41A 0.9300
C48 H40A 0.9300
